data_8102919
loop_
_publ_author_name
'H. G. von Schnering'
'J. Llanos'
'J.-H. Chang'
'K. Peters'
'E.-M. Peters'
'R. Nesper'

_publ_section_title
;
Refinement of the crystal structures of the tetrahedro-tetragermanides 
K~4~Ge~4~, Rb~4~Ge~4~ and Cs~4~Ge~4~
;
_journal_issue 3
_journal_name_full 'Zeitschrift f\"ur Kristallographie - New Crystal Structures'
_journal_page_first 324
_journal_page_last 326
_journal_volume 220
_journal_year 2005
_chemical_formula_sum 'Cs4 Ge4'
_chemical_formula_weight 822.062
_chemical_name_systematic
; 
 tetracaesium tetrahedro-tetragermanide 
;
_space_group_IT_number 218
_symmetry_cell_setting cubic
_symmetry_space_group_name_Hall 'P -4n 2 3'
_symmetry_space_group_name_H-M 'P -4 3 n'
_atom_sites_solution_hydrogens geom
_atom_sites_solution_primary direct
_atom_sites_solution_secondary difmap
_audit_creation_method SHELXL-97
_cell_angle_alpha 90.00
_cell_angle_beta 90.00
_cell_angle_gamma 90.00
_cell_formula_units_Z 8
_cell_length_a 13.654(2)
_cell_length_b 13.654(2)
_cell_length_c 13.654(2)
_cell_measurement_temperature 296(2)
_cell_volume 2545.5(6)
_computing_molecular_graphics 'ATOMS 6.0 [13]'
_computing_structure_refinement 'SHELXTL (Sheldrick, 1990) [12]'
_computing_structure_solution 'SHELXS-97 (Sheldrick, 1990)'
_diffrn_ambient_temperature 296(2)
_diffrn_measured_fraction_theta_full 1.000
_diffrn_measured_fraction_theta_max 1.000
_diffrn_measurement_device_type 'SYNTEX P-1'
_diffrn_measurement_method omega
_diffrn_radiation_monochromator graphite
_diffrn_radiation_source 'fine-focus sealed tube'
_diffrn_radiation_type MoK\a
_diffrn_radiation_wavelength 0.71073
_diffrn_reflns_av_R_equivalents 0.0925
_diffrn_reflns_av_sigmaI/netI 0.0447
_diffrn_reflns_limit_h_max 17
_diffrn_reflns_limit_h_min 0
_diffrn_reflns_limit_k_max 17
_diffrn_reflns_limit_k_min 0
_diffrn_reflns_limit_l_max 17
_diffrn_reflns_limit_l_min 0
_diffrn_reflns_number 3047
_diffrn_reflns_theta_full 27.46
_diffrn_reflns_theta_max 27.46
_diffrn_reflns_theta_min 2.11
_exptl_absorpt_coefficient_mu 20.566
_exptl_absorpt_correction_type psi-scan
_exptl_crystal_colour reddish-blue
_exptl_crystal_density_diffrn 4.289
_exptl_crystal_density_meas 4.289
_exptl_crystal_density_method 'not measured'
_exptl_crystal_description 'cube ({100})'
_exptl_crystal_F_000 2784
_exptl_crystal_size_max 0.3
_exptl_crystal_size_mid 0.3
_exptl_crystal_size_min 0.3
_refine_diff_density_max 1.112
_refine_diff_density_min -1.398
_refine_diff_density_rms 0.325
_refine_ls_abs_structure_details 'Flack H D (1983), Acta Cryst. A39, 876-881'
_refine_ls_abs_structure_Flack 0.05(8)
_refine_ls_extinction_method none
_refine_ls_goodness_of_fit_ref 1.035
_refine_ls_hydrogen_treatment mixed
_refine_ls_matrix_type full
_refine_ls_number_parameters 25
_refine_ls_number_reflns 558
_refine_ls_number_restraints 0
_refine_ls_restrained_S_all 1.035
_refine_ls_R_factor_all 0.0386
_refine_ls_R_factor_gt 0.0356
_refine_ls_shift/su_max 0.000
_refine_ls_shift/su_mean 0.000
_refine_ls_structure_factor_coef Fsqd
_refine_ls_weighting_details 'calc w=1/[\s^2^(Fo^2^)+(0.0503P)^2^+7.7157P] where P=(Fo^2^+2Fc^2^)/3'
_refine_ls_weighting_scheme calc
_refine_ls_wR_factor_gt 0.0829
_refine_ls_wR_factor_ref 0.0852
_reflns_number_gt 525
_reflns_number_total 558
_reflns_threshold_expression >2sigma(I)
_cod_data_source_file 409850.cff
_cod_data_source_block csge
_cod_database_code 8102919

loop_
_symmetry_equiv_pos_as_xyz
'x, y, z'
'-x, -y, z'
'-x, y, -z'
'x, -y, -z'
'z, x, y'
'z, -x, -y'
'-z, -x, y'
'-z, x, -y'
'y, z, x'
'-y, z, -x'
'y, -z, -x'
'-y, -z, x'
'y+1/2, x+1/2, z+1/2'
'-y+1/2, -x+1/2, z+1/2'
'y+1/2, -x+1/2, -z+1/2'
'-y+1/2, x+1/2, -z+1/2'
'x+1/2, z+1/2, y+1/2'
'-x+1/2, z+1/2, -y+1/2'
'-x+1/2, -z+1/2, y+1/2'
'x+1/2, -z+1/2, -y+1/2'
'z+1/2, y+1/2, x+1/2'
'z+1/2, -y+1/2, -x+1/2'
'-z+1/2, y+1/2, -x+1/2'
'-z+1/2, -y+1/2, x+1/2'

loop_
_atom_site_label
_atom_site_type_symbol
_atom_site_fract_x
_atom_site_fract_y
_atom_site_fract_z
_atom_site_U_iso_or_equiv
_atom_site_adp_type
_atom_site_occupancy
_atom_site_symmetry_multiplicity
_atom_site_Wyckoff_symbol
_atom_site_calc_flag
_atom_site_refinement_flags
_atom_site_disorder_assembly
_atom_site_disorder_group
Ge1 Ge 0.06628(9) 0.06628(9) 0.06628(9) 0.0281(4) Uani 1 8 e d S . .
Ge2 Ge 0.06169(9) 0.31521(9) 0.42812(9) 0.0249(3) Uani 1 24 i d . . .
Cs1 Cs 0.33126(6) 0.33126(6) 0.33126(6) 0.0323(3) Uani 1 8 e d S . .
Cs2 Cs 0.33580(5) 0.14183(5) 0.06409(6) 0.0326(2) Uani 1 24 i d . . .

loop_
_atom_site_aniso_label
_atom_site_aniso_U_11
_atom_site_aniso_U_22
_atom_site_aniso_U_33
_atom_site_aniso_U_23
_atom_site_aniso_U_13
_atom_site_aniso_U_12
Ge1 0.0281(4) 0.0281(4) 0.0281(4) -0.0055(4) -0.0055(4) -0.0055(4)
Ge2 0.0262(6) 0.0249(6) 0.0236(6) 0.0033(5) 0.0058(5) -0.0038(5)
Cs1 0.0323(3) 0.0323(3) 0.0323(3) -0.0014(3) -0.0014(3) -0.0014(3)
Cs2 0.0334(4) 0.0341(4) 0.0302(4) 0.0017(3) -0.0055(3) 0.0035(3)

loop_
_atom_type_symbol
_atom_type_description
_atom_type_scat_dispersion_real
_atom_type_scat_dispersion_imag
_atom_type_scat_source
Ge Ge 0.1547 1.8001 'International Tables Vol C Tables 4.2.6.8 and 6.1.1.4'
Cs Cs -0.3680 2.1192 'International Tables Vol C Tables 4.2.6.8 and 6.1.1.4'

loop_
_geom_angle_atom_site_label_1
_geom_angle_atom_site_label_2
_geom_angle_atom_site_label_3
_geom_angle
_geom_angle_site_symmetry_1
_geom_angle_site_symmetry_3
_geom_angle_publ_flag
Ge1 Ge1 Ge1 60.0 4 3 ?
Ge1 Ge1 Ge1 60.0 4 2 ?
Ge1 Ge1 Ge1 60.0 3 2 ?
Ge1 Ge1 Cs1 70.15(3) 4 14_554 ?
Ge1 Ge1 Cs1 70.15(3) 3 14_554 ?
Ge1 Ge1 Cs1 121.66(3) 2 14_554 ?
Ge1 Ge1 Cs1 70.15(3) 4 16_545 ?
Ge1 Ge1 Cs1 121.66(3) 3 16_545 ?
Ge1 Ge1 Cs1 70.15(3) 2 16_545 ?
Cs1 Ge1 Cs1 119.608(7) 14_554 16_545 ?
Ge1 Ge1 Cs1 121.66(3) 4 15_455 ?
Ge1 Ge1 Cs1 70.15(3) 3 15_455 ?
Ge1 Ge1 Cs1 70.15(3) 2 15_455 ?
Cs1 Ge1 Cs1 119.608(7) 14_554 15_455 ?
Cs1 Ge1 Cs1 119.608(7) 16_545 15_455 ?
Ge1 Ge1 Cs2 150.657(17) 4 5 ?
Ge1 Ge1 Cs2 100.68(2) 3 5 ?
Ge1 Ge1 Cs2 132.479(18) 2 5 ?
Cs1 Ge1 Cs2 82.84(2) 14_554 5 ?
Cs1 Ge1 Cs2 136.25(5) 16_545 5 ?
Cs1 Ge1 Cs2 62.346(18) 15_455 5 ?
Ge1 Ge1 Cs2 100.68(2) 4 . ?
Ge1 Ge1 Cs2 132.479(18) 3 . ?
Ge1 Ge1 Cs2 150.657(17) 2 . ?
Cs1 Ge1 Cs2 62.346(18) 14_554 . ?
Cs1 Ge1 Cs2 82.84(2) 16_545 . ?
Cs1 Ge1 Cs2 136.25(5) 15_455 . ?
Cs2 Ge1 Cs2 75.51(4) 5 . ?
Ge1 Ge1 Cs2 132.479(18) 4 9 ?
Ge1 Ge1 Cs2 150.657(17) 3 9 ?
Ge1 Ge1 Cs2 100.68(2) 2 9 ?
Cs1 Ge1 Cs2 136.25(5) 14_554 9 ?
Cs1 Ge1 Cs2 62.346(18) 16_545 9 ?
Cs1 Ge1 Cs2 82.84(2) 15_455 9 ?
Cs2 Ge1 Cs2 75.51(4) 5 9 ?
Cs2 Ge1 Cs2 75.51(4) . 9 ?
Ge2 Ge2 Ge2 60.88(5) 22_455 24 ?
Ge2 Ge2 Ge2 59.56(3) 22_455 3_556 ?
Ge2 Ge2 Ge2 59.56(3) 24 3_556 ?
Ge2 Ge2 Cs2 73.96(4) 22_455 20_455 ?
Ge2 Ge2 Cs2 123.48(5) 24 20_455 ?
Ge2 Ge2 Cs2 69.25(5) 3_556 20_455 ?
Ge2 Ge2 Cs2 123.24(5) 22_455 19 ?
Ge2 Ge2 Cs2 73.83(4) 24 19 ?
Ge2 Ge2 Cs2 68.98(5) 3_556 19 ?
Cs2 Ge2 Cs2 109.47(4) 20_455 19 ?
Ge2 Ge2 Cs2 154.33(6) 22_455 18 ?
Ge2 Ge2 Cs2 141.62(6) 24 18 ?
Ge2 Ge2 Cs2 115.53(2) 3_556 18 ?
Cs2 Ge2 Cs2 80.82(3) 20_455 18 ?
Cs2 Ge2 Cs2 69.76(3) 19 18 ?
Ge2 Ge2 Cs2 66.16(5) 22_455 9 ?
Ge2 Ge2 Cs2 66.00(5) 24 9 ?
Ge2 Ge2 Cs2 115.96(2) 3_556 9 ?
Cs2 Ge2 Cs2 124.46(4) 20_455 9 ?
Cs2 Ge2 Cs2 124.26(4) 19 9 ?
Cs2 Ge2 Cs2 128.00(4) 18 9 ?
Ge2 Ge2 Cs1 136.78(6) 22_455 . ?
Ge2 Ge2 Cs1 103.24(6) 24 . ?
Ge2 Ge2 Cs1 150.25(8) 3_556 . ?
Cs2 Ge2 Cs1 133.24(4) 20_455 . ?
Cs2 Ge2 Cs1 83.33(3) 19 . ?
Cs2 Ge2 Cs1 61.23(2) 18 . ?
Cs2 Ge2 Cs1 70.68(3) 9 . ?
Ge2 Ge2 Cs2 96.33(6) 22_455 5 ?
Ge2 Ge2 Cs2 139.65(6) 24 5 ?
Ge2 Ge2 Cs2 139.66(8) 3_556 5 ?
Cs2 Ge2 Cs2 73.24(3) 20_455 5 ?
Cs2 Ge2 Cs2 139.96(3) 19 5 ?
Cs2 Ge2 Cs2 71.45(3) 18 5 ?
Cs2 Ge2 Cs2 74.48(3) 9 5 ?
Cs1 Ge2 Cs2 69.60(3) . 5 ?
Ge1 Cs1 Ge1 39.69(5) 15 16 ?
Ge1 Cs1 Ge1 39.69(5) 15 14 ?
Ge1 Cs1 Ge1 39.69(5) 16 14 ?
Ge1 Cs1 Ge2 105.73(3) 15 9 ?
Ge1 Cs1 Ge2 94.71(3) 16 9 ?
Ge1 Cs1 Ge2 134.05(4) 14 9 ?
Ge1 Cs1 Ge2 134.05(4) 15 . ?
Ge1 Cs1 Ge2 105.73(3) 16 . ?
Ge1 Cs1 Ge2 94.71(3) 14 . ?
Ge2 Cs1 Ge2 106.47(3) 9 . ?
Ge1 Cs1 Ge2 94.71(3) 15 5 ?
Ge1 Cs1 Ge2 134.05(4) 16 5 ?
Ge1 Cs1 Ge2 105.73(3) 14 5 ?
Ge2 Cs1 Ge2 106.47(3) 9 5 ?
Ge2 Cs1 Ge2 106.47(3) . 5 ?
Ge1 Cs1 Cs2 99.16(4) 15 18 ?
Ge1 Cs1 Cs2 59.48(3) 16 18 ?
Ge1 Cs1 Cs2 80.54(2) 14 18 ?
Ge2 Cs1 Cs2 77.42(2) 9 18 ?
Ge2 Cs1 Cs2 57.88(2) . 18 ?
Ge2 Cs1 Cs2 164.00(4) 5 18 ?
Ge1 Cs1 Cs2 59.48(3) 15 22 ?
Ge1 Cs1 Cs2 80.54(2) 16 22 ?
Ge1 Cs1 Cs2 99.16(4) 14 22 ?
Ge2 Cs1 Cs2 57.88(2) 9 22 ?
Ge2 Cs1 Cs2 164.00(4) . 22 ?
Ge2 Cs1 Cs2 77.42(2) 5 22 ?
Cs2 Cs1 Cs2 116.626(14) 18 22 ?
Ge1 Cs1 Cs2 80.54(2) 15 14 ?
Ge1 Cs1 Cs2 99.16(4) 16 14 ?
Ge1 Cs1 Cs2 59.48(3) 14 14 ?
Ge2 Cs1 Cs2 164.00(4) 9 14 ?
Ge2 Cs1 Cs2 77.42(2) . 14 ?
Ge2 Cs1 Cs2 57.88(2) 5 14 ?
Cs2 Cs1 Cs2 116.626(14) 18 14 ?
Cs2 Cs1 Cs2 116.626(14) 22 14 ?
Ge1 Cs1 Cs2 154.662(14) 15 5 ?
Ge1 Cs1 Cs2 120.37(3) 16 5 ?
Ge1 Cs1 Cs2 142.171(15) 14 5 ?
Ge2 Cs1 Cs2 53.58(2) 9 5 ?
Ge2 Cs1 Cs2 55.22(2) . 5 ?
Ge2 Cs1 Cs2 104.84(4) 5 5 ?
Cs2 Cs1 Cs2 64.49(2) 18 5 ?
Cs2 Cs1 Cs2 108.84(2) 22 5 ?
Cs2 Cs1 Cs2 123.51(3) 14 5 ?
Ge1 Cs1 Cs2 120.37(3) 15 . ?
Ge1 Cs1 Cs2 142.171(15) 16 . ?
Ge1 Cs1 Cs2 154.662(14) 14 . ?
Ge2 Cs1 Cs2 55.22(2) 9 . ?
Ge2 Cs1 Cs2 104.84(4) . . ?
Ge2 Cs1 Cs2 53.58(2) 5 . ?
Cs2 Cs1 Cs2 123.51(3) 18 . ?
Cs2 Cs1 Cs2 64.49(2) 22 . ?
Cs2 Cs1 Cs2 108.84(2) 14 . ?
Cs2 Cs1 Cs2 63.10(2) 5 . ?
Ge1 Cs1 Cs2 142.171(15) 15 9 ?
Ge1 Cs1 Cs2 154.662(14) 16 9 ?
Ge1 Cs1 Cs2 120.37(3) 14 9 ?
Ge2 Cs1 Cs2 104.84(4) 9 9 ?
Ge2 Cs1 Cs2 53.58(2) . 9 ?
Ge2 Cs1 Cs2 55.22(2) 5 9 ?
Cs2 Cs1 Cs2 108.84(2) 18 9 ?
Cs2 Cs1 Cs2 123.51(3) 22 9 ?
Cs2 Cs1 Cs2 64.49(2) 14 9 ?
Cs2 Cs1 Cs2 63.10(2) 5 9 ?
Cs2 Cs1 Cs2 63.10(2) . 9 ?
Ge2 Cs2 Ge2 41.76(3) 20 18_545 ?
Ge2 Cs2 Ge2 91.54(3) 20 19_554 ?
Ge2 Cs2 Ge2 93.55(4) 18_545 19_554 ?
Ge2 Cs2 Ge2 40.04(3) 20 5 ?
Ge2 Cs2 Ge2 40.01(3) 18_545 5 ?
Ge2 Cs2 Ge2 127.63(4) 19_554 5 ?
Ge2 Cs2 Ge1 138.12(3) 20 . ?
Ge2 Cs2 Ge1 98.66(3) 18_545 . ?
Ge2 Cs2 Ge1 107.10(3) 19_554 . ?
Ge2 Cs2 Ge1 103.52(3) 5 . ?
Ge2 Cs2 Ge2 109.13(3) 20 9 ?
Ge2 Cs2 Ge2 146.39(3) 18_545 9 ?
Ge2 Cs2 Ge2 105.66(3) 19_554 9 ?
Ge2 Cs2 Ge2 108.51(4) 5 9 ?
Ge1 Cs2 Ge2 101.55(3) . 9 ?
Ge2 Cs2 Cs1 152.40(3) 20 14_554 ?
Ge2 Cs2 Cs1 131.75(3) 18_545 14_554 ?
Ge2 Cs2 Cs1 60.89(2) 19_554 14_554 ?
Ge2 Cs2 Cs1 161.08(4) 5 14_554 ?
Ge1 Cs2 Cs1 58.17(3) . 14_554 ?
Ge2 Cs2 Cs1 81.86(2) 9 14_554 ?
Ge2 Cs2 Cs2 86.97(3) 20 4 ?
Ge2 Cs2 Cs2 56.95(2) 18_545 4 ?
Ge2 Cs2 Cs2 53.29(2) 19_554 4 ?
Ge2 Cs2 Cs2 96.24(3) 5 4 ?
Ge1 Cs2 Cs2 75.95(2) . 4 ?
Ge2 Cs2 Cs2 154.88(4) 9 4 ?
Cs1 Cs2 Cs2 75.64(2) 14_554 4 ?
Ge2 Cs2 Cs1 78.08(3) 20 . ?
Ge2 Cs2 Cs1 95.73(3) 18_545 . ?
Ge2 Cs2 Cs1 151.71(3) 19_554 . ?
Ge2 Cs2 Cs1 55.75(2) 5 . ?
Ge1 Cs2 Cs1 97.84(3) . . ?
Ge2 Cs2 Cs1 55.18(2) 9 . ?
Cs1 Cs2 Cs1 126.707(18) 14_554 . ?
Cs2 Cs2 Cs1 149.65(3) 4 . ?
Ge2 Cs2 Cs2 56.38(2) 20 22 ?
Ge2 Cs2 Cs2 97.03(3) 18_545 22 ?
Ge2 Cs2 Cs2 100.45(3) 19_554 22 ?
Ge2 Cs2 Cs2 71.74(3) 5 22 ?
Ge1 Cs2 Cs2 147.20(3) . 22 ?
Ge2 Cs2 Cs2 53.02(2) 9 22 ?
Cs1 Cs2 Cs2 125.84(3) 14_554 22 ?
Cs2 Cs2 Cs2 136.235(17) 4 22 ?
Cs1 Cs2 Cs2 51.912(19) . 22 ?
Ge2 Cs2 Cs2 103.24(2) 20 24_554 ?
Ge2 Cs2 Cs2 136.35(3) 18_545 24_554 ?
Ge2 Cs2 Cs2 55.54(2) 19_554 24_554 ?
Ge2 Cs2 Cs2 135.21(3) 5 24_554 ?
Ge1 Cs2 Cs2 118.32(2) . 24_554 ?
Ge2 Cs2 Cs2 50.38(2) 9 24_554 ?
Cs1 Cs2 Cs2 63.59(3) 14_554 24_554 ?
Cs2 Cs2 Cs2 108.21(3) 4 24_554 ?
Cs1 Cs2 Cs2 100.91(2) . 24_554 ?
Cs2 Cs2 Cs2 64.558(19) 22 24_554 ?
Ge2 Cs2 Cs2 136.09(2) 20 5 ?
Ge2 Cs2 Cs2 131.09(3) 18_545 5 ?
Ge2 Cs2 Cs2 129.60(3) 19_554 5 ?
Ge2 Cs2 Cs2 102.74(2) 5 5 ?
Ge1 Cs2 Cs2 52.247(19) . 5 ?
Ge2 Cs2 Cs2 51.73(2) 9 5 ?
Cs1 Cs2 Cs2 70.760(18) 14_554 5 ?
Cs2 Cs2 Cs2 127.522(4) 4 5 ?
Cs1 Cs2 Cs2 58.449(11) . 5 ?
Cs2 Cs2 Cs2 96.234(19) 22 5 ?
Cs2 Cs2 Cs2 91.51(3) 24_554 5 ?

loop_
_geom_bond_atom_site_label_1
_geom_bond_atom_site_label_2
_geom_bond_distance
_geom_bond_site_symmetry_2
_geom_bond_publ_flag
Ge1 Ge1 2.560(3) 4 ?
Ge1 Ge1 2.560(3) 3 ?
Ge1 Ge1 2.560(3) 2 ?
Ge1 Cs1 3.7698(14) 14_554 ?
Ge1 Cs1 3.7698(14) 16_545 ?
Ge1 Cs1 3.7698(14) 15_455 ?
Ge1 Cs2 3.8221(17) 5 ?
Ge1 Cs2 3.8221(17) . ?
Ge1 Cs2 3.8221(17) 9 ?
Ge2 Ge2 2.553(2) 22_455 ?
Ge2 Ge2 2.553(2) 24 ?
Ge2 Ge2 2.587(2) 3_556 ?
Ge2 Cs2 3.6251(16) 20_455 ?
Ge2 Cs2 3.6317(15) 19 ?
Ge2 Cs2 3.7973(15) 18 ?
Ge2 Cs2 3.8135(15) 9 ?
Ge2 Cs1 3.9172(14) . ?
Ge2 Cs2 3.9192(15) 5 ?
Cs1 Ge1 3.7698(14) 15 ?
Cs1 Ge1 3.7698(14) 16 ?
Cs1 Ge1 3.7698(14) 14 ?
Cs1 Ge2 3.9172(14) 9 ?
Cs1 Ge2 3.9172(14) 5 ?
Cs1 Cs2 3.9300(10) 18 ?
Cs1 Cs2 3.9300(10) 22 ?
Cs1 Cs2 3.9300(10) 14 ?
Cs1 Cs2 4.4722(15) 5 ?
Cs1 Cs2 4.4722(15) . ?
Cs1 Cs2 4.4722(15) 9 ?
Cs2 Ge2 3.6251(16) 20 ?
Cs2 Ge2 3.6317(15) 18_545 ?
Cs2 Ge2 3.7973(15) 19_554 ?
Cs2 Ge2 3.8135(15) 5 ?
Cs2 Ge2 3.9192(15) 9 ?
Cs2 Cs1 3.9300(10) 14_554 ?
Cs2 Cs2 4.2503(17) 4 ?
Cs2 Cs2 4.5066(15) 22 ?
Cs2 Cs2 4.5066(15) 24_554 ?
Cs2 Cs2 4.6802(16) 5 ?
